data_4103530
loop_
_publ_author_name
'Renee M. Thomas'
'Peter C. B. Widger'
'Syud M. Ahmed'
'Ryan C. Jeske'
'Wataru Hirahata'
'Emil B. Lobkovsky'
'Geoffrey W. Coates'

_publ_section_title
;
 Enantioselective Epoxide Polymerization Using a Bimetallic Cobalt
 Catalyst
;
_journal_name_full 'Journal of the American Chemical Society'
_journal_page_first 16520
_journal_page_last 16525
_journal_paper_doi 10.1021/ja1058422
_journal_volume 132
_journal_year 2010
_chemical_formula_moiety 'C84 H94 Co2 N8 O4, 7(C5 H5 N), 2(Cl), O'
_chemical_formula_sum 'C119 H129 Cl2 Co2 N15 O5'
_chemical_formula_weight 2038.13
_chemical_name_systematic
; 
 ? 
;
_space_group_IT_number 2
_symmetry_cell_setting triclinic
_symmetry_space_group_name_Hall '-P 1'
_symmetry_space_group_name_H-M 'P -1'
_atom_sites_solution_hydrogens geom
_atom_sites_solution_primary direct
_atom_sites_solution_secondary difmap
_audit_creation_method SHELXL-97
_cell_angle_alpha 100.623(3)
_cell_angle_beta 93.620(2)
_cell_angle_gamma 94.919(3)
_cell_formula_units_Z 2
_cell_length_a 15.3654(8)
_cell_length_b 17.7225(9)
_cell_length_c 21.0786(10)
_cell_measurement_reflns_used 8244
_cell_measurement_temperature 173(2)
_cell_measurement_theta_max 20.77
_cell_measurement_theta_min 2.46
_cell_volume 5602.5(5)
_computing_cell_refinement 'Bruker SAINT+'
_computing_data_collection 'Bruker APEX2'
_computing_data_reduction 'Bruker SAINT+'
_computing_molecular_graphics 'Bruker SHELXTL'
_computing_publication_material 'Bruker SHELXTL'
_computing_structure_refinement 'SHELXL-97 (Sheldrick, 1997)'
_computing_structure_solution 'SHELXS-97 (Sheldrick, 1990)'
_diffrn_ambient_temperature 173(2)
_diffrn_measured_fraction_theta_full 0.980
_diffrn_measured_fraction_theta_max 0.980
_diffrn_measurement_device_type 'Bruker X8 APEX II diffractometer'
_diffrn_measurement_method 'phi and omega scans'
_diffrn_radiation_monochromator graphite
_diffrn_radiation_source 'fine-focus sealed tube'
_diffrn_radiation_type MoK\a
_diffrn_radiation_wavelength 0.71073
_diffrn_reflns_av_R_equivalents 0.0690
_diffrn_reflns_av_sigmaI/netI 0.0746
_diffrn_reflns_limit_h_max 16
_diffrn_reflns_limit_h_min -16
_diffrn_reflns_limit_k_max 18
_diffrn_reflns_limit_k_min -18
_diffrn_reflns_limit_l_max 22
_diffrn_reflns_limit_l_min -22
_diffrn_reflns_number 62501
_diffrn_reflns_theta_full 22.23
_diffrn_reflns_theta_max 22.23
_diffrn_reflns_theta_min 1.67
_diffrn_standards_number 0
_exptl_absorpt_coefficient_mu 0.403
_exptl_absorpt_correction_T_max 0.9900
_exptl_absorpt_correction_T_min 0.8555
_exptl_absorpt_correction_type multi-scan
_exptl_absorpt_process_details SADABS
_exptl_crystal_colour red
_exptl_crystal_density_diffrn 1.208
_exptl_crystal_density_method 'not measured'
_exptl_crystal_description plate
_exptl_crystal_F_000 2152
_exptl_crystal_size_max 0.40
_exptl_crystal_size_mid 0.15
_exptl_crystal_size_min 0.03
_platon_squeeze_details
;
;
_refine_diff_density_max 0.815
_refine_diff_density_min -0.458
_refine_diff_density_rms 0.061
_refine_ls_extinction_method none
_refine_ls_goodness_of_fit_ref 1.028
_refine_ls_hydrogen_treatment riding
_refine_ls_matrix_type full
_refine_ls_number_parameters 1322
_refine_ls_number_reflns 13877
_refine_ls_number_restraints 708
_refine_ls_restrained_S_all 1.039
_refine_ls_R_factor_all 0.0974
_refine_ls_R_factor_gt 0.0574
_refine_ls_shift/su_max 0.190
_refine_ls_shift/su_mean 0.004
_refine_ls_structure_factor_coef Fsqd
_refine_ls_weighting_details 'calc w=1/[\s^2^(Fo^2^)+(0.0929P)^2^+0.4071P] where P=(Fo^2^+2Fc^2^)/3'
_refine_ls_weighting_scheme calc
_refine_ls_wR_factor_gt 0.1471
_refine_ls_wR_factor_ref 0.1641
_reflns_number_gt 8734
_reflns_number_total 13877
_reflns_threshold_expression >2sigma(I)
_cod_data_source_file ja1058422_si_002.cif
_cod_data_source_block pw4
_cod_database_code 4103530

loop_
_symmetry_equiv_pos_as_xyz
'x, y, z'
'-x, -y, -z'

loop_
_atom_site_label
_atom_site_type_symbol
_atom_site_fract_x
_atom_site_fract_y
_atom_site_fract_z
_atom_site_U_iso_or_equiv
_atom_site_adp_type
_atom_site_occupancy
_atom_site_symmetry_multiplicity
_atom_site_calc_flag
_atom_site_refinement_flags
_atom_site_disorder_assembly
_atom_site_disorder_group
Co1 Co 0.17568(3) 0.35346(3) 0.37741(2) 0.02574(14) Uani 1 1 d . . .
Co2 Co 0.35209(3) 0.11019(3) 0.16968(2) 0.02757(14) Uani 1 1 d . . .
Cl1 Cl 0.68609(8) 0.11914(7) 0.10200(6) 0.0622(4) Uani 1 1 d . . .
Cl2 Cl 0.04250(9) 0.35650(10) 0.61553(9) 0.1011(5) Uani 1 1 d . . .
O1 O 0.25427(15) 0.41985(13) 0.34197(11) 0.0272(6) Uani 1 1 d . . .
O2 O 0.25473(15) 0.27893(13) 0.35918(11) 0.0253(6) Uani 1 1 d . . .
O3 O 0.34591(15) 0.16311(13) 0.25512(11) 0.0260(6) Uani 1 1 d . . .
O4 O 0.26365(16) 0.03917(13) 0.18658(11) 0.0301(7) Uani 1 1 d . . .
N1 N 0.09544(18) 0.42817(16) 0.39789(14) 0.0251(8) Uani 1 1 d . . .
N2 N 0.09367(18) 0.28686(17) 0.40876(14) 0.0272(8) Uani 1 1 d . . .
N3 N 0.11357(19) 0.31722(17) 0.29097(14) 0.0293(8) Uani 1 1 d . . .
N4 N 0.23882(19) 0.38783(16) 0.46295(15) 0.0278(8) Uani 1 1 d . . .
N5 N 0.43545(19) 0.18510(16) 0.15089(14) 0.0259(8) Uani 1 1 d . . .
N6 N 0.3623(2) 0.05752(17) 0.08387(15) 0.0331(9) Uani 1 1 d . . .
N7 N 0.4412(2) 0.05136(17) 0.20176(14) 0.0299(8) Uani 1 1 d . . .
N8 N 0.25980(19) 0.16857(17) 0.14027(14) 0.0278(8) Uani 1 1 d . . .
C1 C 0.2539(2) 0.4942(2) 0.34505(18) 0.0276(10) Uani 1 1 d . . .
C2 C 0.3232(2) 0.5361(2) 0.32083(18) 0.0267(10) Uani 1 1 d . . .
C3 C 0.3191(2) 0.6143(2) 0.32401(19) 0.0328(11) Uani 1 1 d . . .
H3A H 0.3658 0.6417 0.3078 0.039 Uiso 1 1 calc R . .
C4 C 0.2520(3) 0.6565(2) 0.3491(2) 0.0370(11) Uani 1 1 d . . .
C5 C 0.1851(3) 0.6155(2) 0.3717(2) 0.0373(11) Uani 1 1 d . . .
H5A H 0.1377 0.6417 0.3887 0.045 Uiso 1 1 calc R . .
C6 C 0.1843(2) 0.5358(2) 0.37049(18) 0.0283(10) Uani 1 1 d . . .
C7 C 0.1095(2) 0.4999(2) 0.39348(18) 0.0303(10) Uani 1 1 d . . .
H7A H 0.0651 0.5320 0.4071 0.036 Uiso 1 1 calc R . .
C8 C 0.0160(2) 0.4005(2) 0.4256(2) 0.0312(10) Uani 1 1 d . . .
H8A H 0.0266 0.4135 0.4738 0.037 Uiso 1 1 calc R . .
C9 C -0.0684(2) 0.4321(2) 0.4068(2) 0.0351(11) Uani 1 1 d . . .
H9A H -0.0822 0.4178 0.3594 0.042 Uiso 1 1 calc R . .
H9B H -0.0619 0.4890 0.4191 0.042 Uiso 1 1 calc R . .
C10 C -0.1419(2) 0.3985(2) 0.4416(2) 0.0425(12) Uani 1 1 d . . .
H10A H -0.1979 0.4167 0.4276 0.051 Uiso 1 1 calc R . .
H10B H -0.1303 0.4176 0.4888 0.051 Uiso 1 1 calc R . .
C11 C -0.1511(3) 0.3096(2) 0.4277(3) 0.0535(14) Uani 1 1 d . . .
H11A H -0.1712 0.2903 0.3816 0.064 Uiso 1 1 calc R . .
H11B H -0.1959 0.2906 0.4543 0.064 Uiso 1 1 calc R . .
C12 C -0.0633(2) 0.2780(2) 0.4432(2) 0.0465(13) Uani 1 1 d . . .
H12A H -0.0457 0.2920 0.4902 0.056 Uiso 1 1 calc R . .
H12B H -0.0691 0.2210 0.4303 0.056 Uiso 1 1 calc R . .
C13 C 0.0045(2) 0.3132(2) 0.4055(2) 0.0315(10) Uani 1 1 d . . .
H13A H -0.0185 0.3010 0.3589 0.038 Uiso 1 1 calc R . .
C14 C 0.1086(2) 0.2227(2) 0.42517(18) 0.0307(10) Uani 1 1 d . . .
H14A H 0.0622 0.1950 0.4416 0.037 Uiso 1 1 calc R . .
C15 C 0.1904(2) 0.1902(2) 0.42033(18) 0.0265(10) Uani 1 1 d . . .
C16 C 0.1979(2) 0.1240(2) 0.44652(18) 0.0312(10) Uani 1 1 d . . .
H16A H 0.1498 0.1043 0.4669 0.037 Uiso 1 1 calc R . .
C17 C 0.2734(2) 0.0862(2) 0.44375(17) 0.0291(10) Uani 1 1 d . . .
C18 C 0.2801(3) 0.0173(2) 0.46840(19) 0.0370(11) Uani 1 1 d . . .
H18A H 0.2317 -0.0038 0.4875 0.044 Uiso 1 1 calc R . .
C19 C 0.3543(3) -0.0185(2) 0.4651(2) 0.0401(12) Uani 1 1 d . . .
H19A H 0.3579 -0.0649 0.4812 0.048 Uiso 1 1 calc R . .
C20 C 0.4264(3) 0.0136(2) 0.43729(19) 0.0385(11) Uani 1 1 d . . .
H20A H 0.4789 -0.0111 0.4357 0.046 Uiso 1 1 calc R . .
C21 C 0.4225(2) 0.0796(2) 0.41264(17) 0.0303(10) Uani 1 1 d . . .
H21A H 0.4721 0.1001 0.3944 0.036 Uiso 1 1 calc R . .
C22 C 0.3451(2) 0.1173(2) 0.41420(17) 0.0253(10) Uani 1 1 d . . .
C23 C 0.3382(2) 0.1842(2) 0.38754(17) 0.0260(10) Uani 1 1 d . . .
C24 C 0.2604(2) 0.2206(2) 0.38883(17) 0.0242(10) Uani 1 1 d . . .
C25 C 0.2514(3) 0.7414(2) 0.3449(2) 0.0481(13) Uani 1 1 d D . .
C26 C 0.1831(4) 0.7792(3) 0.3836(3) 0.095(2) Uani 1 1 d D . .
H26A H 0.1958 0.7774 0.4294 0.143 Uiso 1 1 calc R . .
H26B H 0.1253 0.7518 0.3683 0.143 Uiso 1 1 calc R . .
H26C H 0.1836 0.8330 0.3784 0.143 Uiso 1 1 calc R . .
C27 C 0.2302(4) 0.7447(3) 0.2721(2) 0.0799(18) Uani 1 1 d D . .
H27A H 0.2285 0.7986 0.2674 0.120 Uiso 1 1 calc R . .
H27B H 0.1731 0.7159 0.2568 0.120 Uiso 1 1 calc R . .
H27C H 0.2756 0.7218 0.2464 0.120 Uiso 1 1 calc R . .
C28 C 0.3408(3) 0.7853(2) 0.3650(3) 0.0634(16) Uani 1 1 d D . .
H28A H 0.3563 0.7855 0.4108 0.095 Uiso 1 1 calc R . .
H28B H 0.3394 0.8385 0.3584 0.095 Uiso 1 1 calc R . .
H28C H 0.3845 0.7603 0.3388 0.095 Uiso 1 1 calc R . .
C29 C 0.3988(2) 0.4961(2) 0.28977(18) 0.0273(10) Uani 1 1 d . . .
C30 C 0.3632(3) 0.4410(3) 0.2277(2) 0.0526(14) Uani 1 1 d . . .
H30A H 0.4113 0.4153 0.2075 0.079 Uiso 1 1 calc R . .
H30B H 0.3357 0.4699 0.1978 0.079 Uiso 1 1 calc R . .
H30C H 0.3195 0.4022 0.2378 0.079 Uiso 1 1 calc R . .
C31 C 0.4446(2) 0.4513(2) 0.3348(2) 0.0393(11) Uani 1 1 d . . .
H31A H 0.4681 0.4867 0.3748 0.059 Uiso 1 1 calc R . .
H31B H 0.4927 0.4269 0.3134 0.059 Uiso 1 1 calc R . .
H31C H 0.4026 0.4116 0.3453 0.059 Uiso 1 1 calc R . .
C32 C 0.4686(3) 0.5540(2) 0.2724(2) 0.0557(14) Uani 1 1 d . . .
H32A H 0.4927 0.5903 0.3117 0.084 Uiso 1 1 calc R . .
H32B H 0.4422 0.5825 0.2417 0.084 Uiso 1 1 calc R . .
H32C H 0.5157 0.5264 0.2526 0.084 Uiso 1 1 calc R . .
C33 C 0.0758(3) 0.3660(2) 0.25862(19) 0.0351(11) Uani 1 1 d . . .
H33A H 0.0920 0.4198 0.2724 0.042 Uiso 1 1 calc R . .
C34 C 0.0155(3) 0.3424(2) 0.2070(2) 0.0452(12) Uani 1 1 d . . .
H34A H -0.0102 0.3789 0.1858 0.054 Uiso 1 1 calc R . .
C35 C -0.0073(3) 0.2650(2) 0.1863(2) 0.0469(13) Uani 1 1 d . . .
H35A H -0.0516 0.2468 0.1521 0.056 Uiso 1 1 calc R . .
C36 C 0.0347(3) 0.2141(2) 0.2158(2) 0.0423(12) Uani 1 1 d . . .
H36A H 0.0222 0.1601 0.2006 0.051 Uiso 1 1 calc R . .
C37 C 0.0950(2) 0.2416(2) 0.26745(18) 0.0314(10) Uani 1 1 d . . .
H37A H 0.1245 0.2059 0.2872 0.038 Uiso 1 1 calc R . .
C38 C 0.3259(2) 0.4067(2) 0.4657(2) 0.0362(11) Uani 1 1 d . . .
H38A H 0.3544 0.3986 0.4266 0.043 Uiso 1 1 calc R . .
C39 C 0.3748(3) 0.4368(2) 0.5222(2) 0.0401(12) Uani 1 1 d . . .
H39A H 0.4359 0.4503 0.5220 0.048 Uiso 1 1 calc R . .
C40 C 0.3358(3) 0.4474(2) 0.5793(2) 0.0417(12) Uani 1 1 d . . .
H40A H 0.3690 0.4697 0.6189 0.050 Uiso 1 1 calc R . .
C41 C 0.2475(3) 0.4254(2) 0.5783(2) 0.0408(12) Uani 1 1 d . . .
H41A H 0.2187 0.4304 0.6173 0.049 Uiso 1 1 calc R . .
C42 C 0.2024(2) 0.3959(2) 0.51949(19) 0.0326(11) Uani 1 1 d . . .
H42A H 0.1416 0.3802 0.5189 0.039 Uiso 1 1 calc R . .
C43 C 0.4125(2) 0.20517(19) 0.28990(17) 0.0229(9) Uani 1 1 d . . .
C44 C 0.4132(2) 0.21805(19) 0.35706(17) 0.0220(9) Uani 1 1 d . . .
C45 C 0.4844(2) 0.2636(2) 0.39657(17) 0.0250(10) Uani 1 1 d . . .
C46 C 0.4885(2) 0.2761(2) 0.46508(18) 0.0308(10) Uani 1 1 d . . .
H46A H 0.4427 0.2535 0.4859 0.037 Uiso 1 1 calc R . .
C47 C 0.5575(3) 0.3202(2) 0.5015(2) 0.0393(12) Uani 1 1 d . . .
H47A H 0.5594 0.3273 0.5474 0.047 Uiso 1 1 calc R . .
C48 C 0.6252(3) 0.3549(2) 0.4730(2) 0.0419(12) Uani 1 1 d . . .
H48A H 0.6722 0.3861 0.4992 0.050 Uiso 1 1 calc R . .
C49 C 0.6239(2) 0.3442(2) 0.4076(2) 0.0349(11) Uani 1 1 d . . .
H49A H 0.6704 0.3680 0.3882 0.042 Uiso 1 1 calc R . .
C50 C 0.5545(2) 0.2983(2) 0.36776(18) 0.0268(10) Uani 1 1 d . . .
C51 C 0.5517(2) 0.2862(2) 0.30047(18) 0.0288(10) Uani 1 1 d . . .
H51A H 0.5978 0.3101 0.2808 0.035 Uiso 1 1 calc R . .
C52 C 0.4842(2) 0.2405(2) 0.26113(18) 0.0260(10) Uani 1 1 d . . .
C53 C 0.4865(2) 0.2336(2) 0.19208(18) 0.0297(10) Uani 1 1 d . . .
H53A H 0.5282 0.2669 0.1764 0.036 Uiso 1 1 calc R . .
C54 C 0.4331(3) 0.1840(2) 0.08107(18) 0.0330(11) Uani 1 1 d . . .
H54A H 0.3775 0.2052 0.0689 0.040 Uiso 1 1 calc R . .
C55 C 0.5065(3) 0.2294(2) 0.05532(19) 0.0413(12) Uani 1 1 d . . .
H55A H 0.5631 0.2091 0.0644 0.050 Uiso 1 1 calc R . .
H55B H 0.5107 0.2843 0.0768 0.050 Uiso 1 1 calc R . .
C56 C 0.4871(3) 0.2219(3) -0.0176(2) 0.0516(13) Uani 1 1 d . . .
H56A H 0.4347 0.2486 -0.0259 0.062 Uiso 1 1 calc R . .
H56B H 0.5371 0.2478 -0.0354 0.062 Uiso 1 1 calc R . .
C57 C 0.4713(3) 0.1384(3) -0.0525(2) 0.0544(14) Uani 1 1 d . . .
H57A H 0.4536 0.1368 -0.0988 0.065 Uiso 1 1 calc R . .
H57B H 0.5266 0.1139 -0.0501 0.065 Uiso 1 1 calc R . .
C58 C 0.4010(3) 0.0926(2) -0.02393(19) 0.0453(12) Uani 1 1 d . . .
H58A H 0.3436 0.1127 -0.0309 0.054 Uiso 1 1 calc R . .
H58B H 0.3961 0.0377 -0.0457 0.054 Uiso 1 1 calc R . .
C59 C 0.4244(3) 0.0994(2) 0.04779(18) 0.0338(11) Uani 1 1 d . . .
H59A H 0.4829 0.0796 0.0532 0.041 Uiso 1 1 calc R . .
C60 C 0.3295(3) -0.0117(2) 0.06063(19) 0.0343(11) Uani 1 1 d . . .
H60A H 0.3448 -0.0344 0.0189 0.041 Uiso 1 1 calc R . .
C61 C 0.2718(3) -0.0575(2) 0.09214(19) 0.0335(11) Uani 1 1 d . . .
C62 C 0.2437(3) -0.1328(2) 0.05812(19) 0.0373(11) Uani 1 1 d . A .
H62A H 0.2679 -0.1509 0.0184 0.045 Uiso 1 1 calc R . .
C63 C 0.1830(3) -0.1805(2) 0.0802(2) 0.0390(12) Uani 1 1 d . . .
C64 C 0.1480(3) -0.1500(2) 0.1388(2) 0.0383(11) Uani 1 1 d . A .
H64A H 0.1049 -0.1820 0.1545 0.046 Uiso 1 1 calc R . .
C65 C 0.1721(2) -0.0769(2) 0.17496(19) 0.0311(11) Uani 1 1 d . . .
C66 C 0.2372(3) -0.0301(2) 0.15162(18) 0.0309(11) Uani 1 1 d . A .
C67 C 0.1268(3) -0.0461(2) 0.2363(2) 0.0392(12) Uani 1 1 d . A .
C68 C 0.1928(3) -0.0256(3) 0.2959(2) 0.0469(13) Uani 1 1 d . . .
H68A H 0.2218 -0.0713 0.3016 0.070 Uiso 1 1 calc R A .
H68B H 0.1621 -0.0076 0.3344 0.070 Uiso 1 1 calc R . .
H68C H 0.2368 0.0154 0.2899 0.070 Uiso 1 1 calc R . .
C69 C 0.0835(3) 0.0261(2) 0.2278(3) 0.0625(15) Uani 1 1 d . . .
H69A H 0.0549 0.0455 0.2670 0.094 Uiso 1 1 calc R A .
H69B H 0.0397 0.0134 0.1906 0.094 Uiso 1 1 calc R . .
H69C H 0.1281 0.0658 0.2203 0.094 Uiso 1 1 calc R . .
C70 C 0.0564(3) -0.1055(3) 0.2493(2) 0.0539(14) Uani 1 1 d . . .
H70A H 0.0827 -0.1526 0.2548 0.081 Uiso 1 1 calc R A .
H70B H 0.0116 -0.1175 0.2128 0.081 Uiso 1 1 calc R . .
H70C H 0.0293 -0.0847 0.2889 0.081 Uiso 1 1 calc R . .
C71 C 0.1531(4) -0.2610(4) 0.0420(3) 0.043(2) Uani 0.737(5) 1 d PDU A 1
C72 C 0.0565(4) -0.2625(4) 0.0176(4) 0.087(3) Uani 0.737(5) 1 d PDU A 1
H72D H 0.0226 -0.2435 0.0540 0.131 Uiso 0.737(5) 1 calc PR A 1
H72E H 0.0334 -0.3155 -0.0021 0.131 Uiso 0.737(5) 1 calc PR A 1
H72F H 0.0518 -0.2294 -0.0147 0.131 Uiso 0.737(5) 1 calc PR A 1
C73 C 0.1654(6) -0.3202(4) 0.0837(3) 0.078(3) Uani 0.737(5) 1 d PDU A 1
H73D H 0.1302 -0.3100 0.1210 0.117 Uiso 0.737(5) 1 calc PR A 1
H73E H 0.2274 -0.3173 0.0990 0.117 Uiso 0.737(5) 1 calc PR A 1
H73F H 0.1466 -0.3718 0.0584 0.117 Uiso 0.737(5) 1 calc PR A 1
C74 C 0.2036(5) -0.2842(4) -0.0182(3) 0.074(2) Uani 0.737(5) 1 d PDU A 1
H74D H 0.1795 -0.3355 -0.0416 0.111 Uiso 0.737(5) 1 calc PR A 1
H74E H 0.2656 -0.2852 -0.0048 0.111 Uiso 0.737(5) 1 calc PR A 1
H74F H 0.1978 -0.2466 -0.0467 0.111 Uiso 0.737(5) 1 calc PR A 1
C71' C 0.1440(9) -0.2637(10) 0.0481(7) 0.050(5) Uani 0.263(5) 1 d PDU A 2
C72' C 0.0638(11) -0.2982(10) 0.0747(9) 0.072(5) Uani 0.263(5) 1 d PDU A 2
H72A H 0.0658 -0.2789 0.1215 0.109 Uiso 0.263(5) 1 calc PR A 2
H72B H 0.0628 -0.3546 0.0663 0.109 Uiso 0.263(5) 1 calc PR A 2
H72C H 0.0109 -0.2835 0.0536 0.109 Uiso 0.263(5) 1 calc PR A 2
C73' C 0.2219(11) -0.3107(10) 0.0512(12) 0.098(7) Uani 0.263(5) 1 d PDU A 2
H73A H 0.2278 -0.3258 0.0936 0.148 Uiso 0.263(5) 1 calc PR A 2
H73B H 0.2754 -0.2796 0.0449 0.148 Uiso 0.263(5) 1 calc PR A 2
H73C H 0.2126 -0.3571 0.0171 0.148 Uiso 0.263(5) 1 calc PR A 2
C74' C 0.1199(14) -0.2609(10) -0.0232(7) 0.068(6) Uani 0.263(5) 1 d PDU A 2
H74A H 0.0939 -0.2129 -0.0259 0.102 Uiso 0.263(5) 1 calc PR A 2
H74B H 0.0776 -0.3050 -0.0423 0.102 Uiso 0.263(5) 1 calc PR A 2
H74C H 0.1728 -0.2630 -0.0469 0.102 Uiso 0.263(5) 1 calc PR A 2
C75 C 0.4215(3) 0.0117(2) 0.24811(19) 0.0374(11) Uani 1 1 d . . .
H75A H 0.3670 0.0169 0.2666 0.045 Uiso 1 1 calc R . .
C76 C 0.4774(3) -0.0364(3) 0.2699(2) 0.0491(13) Uani 1 1 d . . .
H76A H 0.4606 -0.0653 0.3016 0.059 Uiso 1 1 calc R . .
C77 C 0.5578(3) -0.0421(3) 0.2452(2) 0.0515(13) Uani 1 1 d . . .
H77A H 0.5975 -0.0747 0.2598 0.062 Uiso 1 1 calc R . .
C78 C 0.5795(3) 0.0003(2) 0.1992(2) 0.0446(12) Uani 1 1 d . . .
H78A H 0.6350 -0.0018 0.1819 0.054 Uiso 1 1 calc R . .
C79 C 0.5201(3) 0.0455(2) 0.17863(19) 0.0357(11) Uani 1 1 d . . .
H79A H 0.5355 0.0741 0.1464 0.043 Uiso 1 1 calc R . .
C80 C 0.1992(3) 0.1360(2) 0.09185(19) 0.0368(11) Uani 1 1 d . . .
H80A H 0.1955 0.0819 0.0765 0.044 Uiso 1 1 calc R . .
C81 C 0.1427(3) 0.1785(3) 0.0640(2) 0.0452(12) Uani 1 1 d . . .
H81A H 0.1002 0.1539 0.0302 0.054 Uiso 1 1 calc R . .
C82 C 0.1478(3) 0.2567(3) 0.0852(2) 0.0455(12) Uani 1 1 d . . .
H82A H 0.1114 0.2875 0.0649 0.055 Uiso 1 1 calc R . .
C83 C 0.2069(3) 0.2897(2) 0.13697(19) 0.0387(12) Uani 1 1 d . . .
H83A H 0.2103 0.3435 0.1540 0.046 Uiso 1 1 calc R . .
C84 C 0.2605(3) 0.2440(2) 0.16333(19) 0.0325(11) Uani 1 1 d . . .
H84A H 0.2999 0.2668 0.1997 0.039 Uiso 1 1 calc R . .
N1A N -0.0250(4) 0.5014(3) 0.1058(3) 0.117(2) Uani 1 1 d DU . .
C1A C -0.0315(4) 0.5396(4) 0.1666(3) 0.101(2) Uani 1 1 d DU . .
H1AA H -0.0871 0.5536 0.1789 0.122 Uiso 1 1 calc R . .
C2A C 0.0390(4) 0.5586(3) 0.2107(3) 0.0834(17) Uani 1 1 d DU . .
H2AA H 0.0329 0.5863 0.2530 0.100 Uiso 1 1 calc R . .
C3A C 0.1178(4) 0.5378(3) 0.1935(3) 0.0740(16) Uani 1 1 d DU . .
H3AA H 0.1679 0.5500 0.2237 0.089 Uiso 1 1 calc R . .
C4A C 0.1243(4) 0.4995(3) 0.1334(3) 0.0748(16) Uani 1 1 d DU . .
H4AA H 0.1796 0.4848 0.1206 0.090 Uiso 1 1 calc R . .
C5A C 0.0536(4) 0.4819(3) 0.0913(3) 0.093(2) Uani 1 1 d DU . .
H5AA H 0.0600 0.4541 0.0490 0.112 Uiso 1 1 calc R . .
N1B N 0.6575(4) 0.3724(3) 0.1620(3) 0.127(2) Uani 1 1 d DU . .
C1B C 0.7213(4) 0.3318(3) 0.1816(3) 0.0837(18) Uani 1 1 d DU . .
H1BA H 0.7221 0.2790 0.1623 0.100 Uiso 1 1 calc R . .
C2B C 0.7837(4) 0.3658(4) 0.2284(4) 0.119(3) Uani 1 1 d DU . .
H2BA H 0.8253 0.3365 0.2454 0.142 Uiso 1 1 calc R . .
C3B C 0.7857(4) 0.4424(4) 0.2506(4) 0.124(3) Uani 1 1 d DU . .
H3BA H 0.8301 0.4673 0.2829 0.148 Uiso 1 1 calc R . .
C4B C 0.7283(4) 0.4828(4) 0.2286(3) 0.098(2) Uani 1 1 d DU . .
H4BA H 0.7331 0.5372 0.2426 0.118 Uiso 1 1 calc R . .
C5B C 0.6634(5) 0.4479(4) 0.1869(3) 0.107(2) Uani 1 1 d DU . .
H5BA H 0.6191 0.4775 0.1739 0.129 Uiso 1 1 calc R . .
N1C N 0.8018(5) 0.1007(4) 0.3832(4) 0.242(3) Uani 1 1 d DU . .
C1C C 0.8376(6) 0.0989(6) 0.3263(5) 0.231(4) Uani 1 1 d DU . .
H1CA H 0.8923 0.0782 0.3214 0.278 Uiso 1 1 calc R . .
C2C C 0.8007(5) 0.1245(5) 0.2765(4) 0.161(3) Uani 1 1 d DU . .
H2CA H 0.8305 0.1283 0.2389 0.193 Uiso 1 1 calc R . .
C3C C 0.7222(4) 0.1437(4) 0.2822(3) 0.103(2) Uani 1 1 d DU . .
H3CA H 0.6934 0.1615 0.2474 0.124 Uiso 1 1 calc R . .
C4C C 0.6812(5) 0.1400(3) 0.3329(3) 0.102(2) Uani 1 1 d DU . .
H4CA H 0.6228 0.1537 0.3339 0.122 Uiso 1 1 calc R . .
C5C C 0.7166(6) 0.1185(4) 0.3820(4) 0.171(3) Uani 1 1 d DU . .
H5CA H 0.6836 0.1148 0.4181 0.205 Uiso 1 1 calc R . .
N1D N 0.3855(5) 0.1249(4) 0.6175(3) 0.158(2) Uani 1 1 d DU . .
C1D C 0.4070(5) 0.1966(5) 0.6076(4) 0.147(3) Uani 1 1 d DU . .
H1DA H 0.4667 0.2136 0.6044 0.177 Uiso 1 1 calc R . .
C2D C 0.3456(5) 0.2440(4) 0.6021(4) 0.130(3) Uani 1 1 d DU . .
H2DA H 0.3621 0.2938 0.5936 0.156 Uiso 1 1 calc R . .
C3D C 0.2637(5) 0.2238(4) 0.6081(3) 0.109(2) Uani 1 1 d DU . .
H3DA H 0.2214 0.2596 0.6060 0.131 Uiso 1 1 calc R . .
C4D C 0.2406(5) 0.1569(5) 0.6166(3) 0.132(3) Uani 1 1 d DU . .
H4DA H 0.1801 0.1414 0.6178 0.159 Uiso 1 1 calc R . .
C5D C 0.2981(6) 0.1081(4) 0.6239(4) 0.155(3) Uani 1 1 d DU . .
H5DA H 0.2787 0.0596 0.6339 0.186 Uiso 1 1 calc R . .
N1E N 0.4654(5) 0.6504(4) 0.1262(3) 0.170(3) Uani 1 1 d DU . .
C1E C 0.5449(6) 0.6298(4) 0.1275(4) 0.156(3) Uani 1 1 d DU . .
H1EA H 0.5586 0.5873 0.0964 0.188 Uiso 1 1 calc R . .
C2E C 0.6079(6) 0.6676(5) 0.1719(4) 0.158(3) Uani 1 1 d DU . .
H2EA H 0.6653 0.6516 0.1722 0.190 Uiso 1 1 calc R . .
C3E C 0.5900(5) 0.7272(4) 0.2151(4) 0.152(3) Uani 1 1 d DU . .
H3EA H 0.6341 0.7534 0.2471 0.182 Uiso 1 1 calc R . .
C4E C 0.5120(5) 0.7496(4) 0.2134(4) 0.141(3) Uani 1 1 d DU . .
H4EA H 0.4993 0.7927 0.2443 0.169 Uiso 1 1 calc R . .
C5E C 0.4513(6) 0.7145(4) 0.1705(4) 0.144(3) Uani 1 1 d DU . .
H5EA H 0.3953 0.7334 0.1696 0.172 Uiso 1 1 calc R . .
N1F N 0.2611(5) 0.4949(4) -0.0333(4) 0.171(3) Uani 1 1 d DU . .
C1F C 0.2263(6) 0.4213(5) -0.0378(4) 0.174(4) Uani 1 1 d DU . .
H1FA H 0.1757 0.4031 -0.0666 0.209 Uiso 1 1 calc R . .
C2F C 0.2595(6) 0.3742(5) -0.0039(4) 0.181(4) Uani 1 1 d DU . .
H2FA H 0.2308 0.3240 -0.0060 0.217 Uiso 1 1 calc R . .
C3F C 0.3324(5) 0.3968(5) 0.0329(4) 0.130(3) Uani 1 1 d DU . .
H3FA H 0.3566 0.3632 0.0581 0.156 Uiso 1 1 calc R . .
C4F C 0.3711(6) 0.4643(5) 0.0349(4) 0.155(3) Uani 1 1 d DU . .
H4FA H 0.4254 0.4789 0.0601 0.186 Uiso 1 1 calc R . .
C5F C 0.3380(7) 0.5149(5) 0.0028(5) 0.187(4) Uani 1 1 d DU . .
H5FA H 0.3683 0.5645 0.0054 0.224 Uiso 1 1 calc R . .
N1G N 0.8330(9) -0.2026(6) 0.1078(4) 0.282(5) Uani 1 1 d DU . .
C1G C 0.8216(9) -0.1259(7) 0.1142(4) 0.249(5) Uani 1 1 d DU . .
H1GA H 0.8252 -0.1013 0.0779 0.299 Uiso 1 1 calc R . .
C2G C 0.8052(6) -0.0855(6) 0.1717(5) 0.217(4) Uani 1 1 d DU . .
H2GA H 0.7889 -0.0343 0.1771 0.260 Uiso 1 1 calc R . .
C3G C 0.8140(6) -0.1235(6) 0.2216(4) 0.201(4) Uani 1 1 d DU . .
H3GA H 0.8098 -0.0949 0.2639 0.242 Uiso 1 1 calc R . .
C4G C 0.8273(6) -0.1949(6) 0.2166(4) 0.203(4) Uani 1 1 d DU . .
H4GA H 0.8285 -0.2185 0.2536 0.244 Uiso 1 1 calc R . .
C5G C 0.8391(4) -0.2338(4) 0.1602(3) 0.245(5) Uani 1 1 d DU . .
H5GA H 0.8523 -0.2858 0.1562 0.294 Uiso 1 1 calc R . .
O1W O 0.8329(4) -0.3468(4) 0.2676(3) 0.210(3) Uani 1 1 d R . .

loop_
_atom_site_aniso_label
_atom_site_aniso_U_11
_atom_site_aniso_U_22
_atom_site_aniso_U_33
_atom_site_aniso_U_23
_atom_site_aniso_U_13
_atom_site_aniso_U_12
Co1 0.0171(3) 0.0263(3) 0.0343(3) 0.0054(2) 0.0035(2) 0.0046(2)
Co2 0.0287(3) 0.0264(3) 0.0264(3) 0.0021(2) 0.0028(2) 0.0022(2)
Cl1 0.0696(8) 0.0720(8) 0.0425(7) 0.0019(6) 0.0109(6) 0.0068(7)
Cl2 0.0521(8) 0.1331(12) 0.1557(13) 0.0947(10) 0.0509(8) 0.0443(8)
O1 0.0206(14) 0.0245(14) 0.0382(15) 0.0077(12) 0.0050(12) 0.0052(11)
O2 0.0209(13) 0.0246(13) 0.0346(14) 0.0101(12) 0.0084(11) 0.0112(11)
O3 0.0204(14) 0.0293(14) 0.0255(14) -0.0006(12) 0.0010(11) 0.0005(12)
O4 0.0337(15) 0.0242(14) 0.0297(15) -0.0002(12) 0.0026(12) -0.0006(12)
N1 0.0166(16) 0.0241(18) 0.0352(18) 0.0045(15) 0.0051(14) 0.0050(14)
N2 0.0152(17) 0.0283(18) 0.0381(19) 0.0065(16) 0.0032(14) 0.0014(14)
N3 0.0258(18) 0.0297(18) 0.0345(19) 0.0070(16) 0.0070(15) 0.0095(15)
N4 0.0167(17) 0.0261(17) 0.041(2) 0.0039(15) 0.0059(15) 0.0038(14)
N5 0.0259(18) 0.0254(17) 0.0252(18) 0.0027(15) 0.0000(14) 0.0024(15)
N6 0.040(2) 0.0288(19) 0.0304(19) 0.0041(16) 0.0020(16) 0.0076(16)
N7 0.0350(19) 0.0288(18) 0.0256(18) 0.0005(15) 0.0058(15) 0.0084(15)
N8 0.0248(18) 0.0304(19) 0.0255(17) 0.0013(15) 0.0004(14) -0.0022(15)
C1 0.028(2) 0.021(2) 0.031(2) 0.0009(18) -0.0041(18) 0.0051(18)
C2 0.017(2) 0.025(2) 0.038(2) 0.0054(18) 0.0025(18) -0.0002(17)
C3 0.026(2) 0.027(2) 0.045(3) 0.006(2) 0.0036(19) 0.0019(19)
C4 0.031(2) 0.031(2) 0.049(3) 0.009(2) 0.002(2) 0.002(2)
C5 0.032(2) 0.032(2) 0.049(3) 0.008(2) 0.005(2) 0.010(2)
C6 0.020(2) 0.028(2) 0.037(2) 0.0040(19) 0.0006(18) 0.0047(18)
C7 0.023(2) 0.032(2) 0.036(2) 0.003(2) 0.0062(18) 0.0083(19)
C8 0.016(2) 0.035(2) 0.044(2) 0.008(2) 0.0103(18) 0.0038(18)
C9 0.017(2) 0.035(2) 0.052(3) 0.002(2) -0.0009(19) 0.0090(18)
C10 0.016(2) 0.043(3) 0.066(3) 0.002(2) 0.006(2) 0.0037(19)
C11 0.020(2) 0.051(3) 0.094(4) 0.021(3) 0.016(2) 0.006(2)
C12 0.023(2) 0.042(3) 0.081(3) 0.024(2) 0.006(2) 0.007(2)
C13 0.018(2) 0.030(2) 0.048(3) 0.011(2) 0.0069(19) 0.0029(18)
C14 0.025(2) 0.033(2) 0.035(2) 0.010(2) 0.0083(18) 0.0001(19)
C15 0.018(2) 0.026(2) 0.036(2) 0.0058(19) 0.0055(18) 0.0024(17)
C16 0.026(2) 0.033(2) 0.035(2) 0.006(2) 0.0069(18) 0.0017(19)
C17 0.028(2) 0.031(2) 0.028(2) 0.0040(19) -0.0008(18) 0.0014(19)
C18 0.044(3) 0.033(2) 0.037(2) 0.011(2) 0.009(2) 0.003(2)
C19 0.047(3) 0.034(2) 0.044(3) 0.012(2) 0.005(2) 0.016(2)
C20 0.035(2) 0.047(3) 0.037(2) 0.008(2) 0.003(2) 0.022(2)
C21 0.026(2) 0.037(2) 0.029(2) 0.011(2) 0.0008(18) 0.0063(19)
C22 0.022(2) 0.031(2) 0.023(2) 0.0024(18) -0.0018(17) 0.0080(18)
C23 0.021(2) 0.029(2) 0.025(2) -0.0025(18) -0.0007(17) 0.0000(18)
C24 0.018(2) 0.026(2) 0.026(2) -0.0008(19) -0.0019(17) 0.0032(18)
C25 0.042(3) 0.029(2) 0.075(3) 0.011(2) 0.003(2) 0.005(2)
C26 0.108(4) 0.027(3) 0.167(6) 0.026(3) 0.073(4) 0.035(3)
C27 0.118(5) 0.048(3) 0.080(4) 0.027(3) 0.003(4) 0.018(3)
C28 0.062(3) 0.031(3) 0.095(4) 0.004(3) 0.013(3) 0.002(2)
C29 0.021(2) 0.023(2) 0.037(2) 0.0039(19) 0.0087(18) 0.0037(17)
C30 0.043(3) 0.063(3) 0.049(3) 0.000(3) 0.016(2) 0.008(2)
C31 0.022(2) 0.045(2) 0.056(3) 0.015(2) 0.012(2) 0.012(2)
C32 0.046(3) 0.045(3) 0.087(4) 0.030(3) 0.032(3) 0.013(2)
C33 0.036(2) 0.029(2) 0.039(2) 0.004(2) 0.001(2) 0.005(2)
C34 0.045(3) 0.042(3) 0.049(3) 0.011(2) -0.010(2) 0.010(2)
C35 0.040(3) 0.048(3) 0.048(3) 0.002(2) -0.012(2) 0.005(2)
C36 0.041(3) 0.038(3) 0.046(3) 0.004(2) -0.002(2) 0.004(2)
C37 0.031(2) 0.028(2) 0.037(2) 0.009(2) 0.0058(19) 0.0060(19)
C38 0.023(2) 0.044(3) 0.040(3) 0.005(2) 0.003(2) 0.002(2)
C39 0.021(2) 0.046(3) 0.051(3) 0.006(2) -0.004(2) -0.003(2)
C40 0.036(3) 0.040(3) 0.046(3) 0.003(2) -0.010(2) 0.007(2)
C41 0.029(2) 0.059(3) 0.034(2) 0.006(2) 0.001(2) 0.012(2)
C42 0.018(2) 0.038(2) 0.044(3) 0.010(2) 0.005(2) 0.0076(18)
C43 0.018(2) 0.0180(19) 0.033(2) 0.0028(18) 0.0021(18) 0.0054(17)
C44 0.020(2) 0.021(2) 0.026(2) 0.0036(17) 0.0014(17) 0.0091(17)
C45 0.019(2) 0.024(2) 0.033(2) 0.0049(18) 0.0017(18) 0.0108(17)
C46 0.019(2) 0.039(2) 0.033(2) 0.005(2) -0.0034(18) 0.0030(19)
C47 0.037(3) 0.050(3) 0.029(2) 0.001(2) 0.002(2) 0.010(2)
C48 0.022(2) 0.043(3) 0.052(3) -0.006(2) -0.008(2) -0.003(2)
C49 0.020(2) 0.041(2) 0.042(3) 0.001(2) 0.0022(19) 0.0043(19)
C50 0.012(2) 0.031(2) 0.035(2) 0.0017(19) -0.0031(18) 0.0056(18)
C51 0.018(2) 0.033(2) 0.037(2) 0.0057(19) 0.0086(18) 0.0061(18)
C52 0.021(2) 0.021(2) 0.035(2) 0.0002(18) 0.0052(18) 0.0027(17)
C53 0.026(2) 0.033(2) 0.034(2) 0.0116(19) 0.0121(19) 0.0050(19)
C54 0.035(2) 0.036(2) 0.028(2) 0.0086(19) 0.0036(19) 0.001(2)
C55 0.047(3) 0.046(3) 0.033(2) 0.015(2) 0.003(2) -0.001(2)
C56 0.064(3) 0.055(3) 0.041(3) 0.022(2) 0.013(2) 0.001(2)
C57 0.080(4) 0.052(3) 0.035(3) 0.011(2) 0.016(2) 0.009(3)
C58 0.062(3) 0.040(3) 0.034(3) 0.005(2) 0.006(2) 0.008(2)
C59 0.039(2) 0.033(2) 0.030(2) 0.006(2) 0.0046(19) 0.005(2)
C60 0.044(3) 0.027(2) 0.030(2) 0.001(2) -0.001(2) 0.011(2)
C61 0.040(2) 0.026(2) 0.032(2) 0.002(2) -0.007(2) 0.003(2)
C62 0.044(3) 0.035(2) 0.031(2) 0.000(2) -0.005(2) 0.010(2)
C63 0.041(3) 0.029(2) 0.043(3) 0.003(2) -0.012(2) 0.007(2)
C64 0.031(2) 0.034(2) 0.049(3) 0.010(2) -0.011(2) 0.003(2)
C65 0.029(2) 0.022(2) 0.040(2) 0.004(2) -0.0070(19) -0.0002(18)
C66 0.033(2) 0.022(2) 0.034(2) 0.000(2) -0.008(2) 0.0039(19)
C67 0.036(2) 0.029(2) 0.050(3) 0.003(2) 0.008(2) -0.003(2)
C68 0.045(3) 0.050(3) 0.041(3) 0.004(2) 0.009(2) -0.016(2)
C69 0.064(3) 0.044(3) 0.085(4) 0.012(3) 0.025(3) 0.021(3)
C70 0.040(3) 0.052(3) 0.066(3) 0.004(3) 0.017(2) -0.007(2)
C71 0.052(4) 0.025(4) 0.049(4) -0.001(3) -0.008(3) 0.006(3)
C72 0.065(4) 0.054(5) 0.117(7) -0.029(5) -0.031(4) -0.007(4)
C73 0.131(7) 0.034(4) 0.065(5) 0.010(3) -0.003(4) -0.002(4)
C74 0.119(6) 0.033(4) 0.061(4) -0.011(3) 0.024(4) -0.006(4)
C71' 0.072(10) 0.018(11) 0.052(9) -0.004(10) -0.002(9) -0.014(8)
C72' 0.103(9) 0.031(10) 0.064(10) -0.020(9) 0.013(10) -0.044(9)
C73' 0.097(10) 0.035(11) 0.136(18) -0.038(11) -0.036(12) 0.008(10)
C74' 0.092(15) 0.045(11) 0.047(8) -0.024(8) -0.006(9) -0.028(10)
C75 0.039(3) 0.040(2) 0.036(2) 0.014(2) 0.010(2) 0.007(2)
C76 0.062(3) 0.051(3) 0.042(3) 0.021(2) 0.012(2) 0.019(3)
C77 0.062(3) 0.055(3) 0.043(3) 0.012(2) 0.003(2) 0.031(2)
C78 0.042(3) 0.057(3) 0.038(3) 0.008(2) 0.005(2) 0.019(2)
C79 0.040(3) 0.041(2) 0.027(2) 0.006(2) 0.004(2) 0.014(2)
C80 0.033(2) 0.032(2) 0.042(3) 0.003(2) -0.001(2) -0.001(2)
C81 0.037(3) 0.054(3) 0.042(3) 0.007(2) -0.008(2) 0.003(2)
C82 0.042(3) 0.047(3) 0.050(3) 0.016(2) -0.001(2) 0.013(2)
C83 0.044(3) 0.028(2) 0.039(3) -0.003(2) -0.009(2) 0.008(2)
C84 0.033(2) 0.026(2) 0.035(2) 0.000(2) -0.0034(19) 0.0017(19)
N1A 0.108(4) 0.106(4) 0.134(4) 0.047(3) -0.047(4) -0.021(3)
C1A 0.078(4) 0.100(5) 0.133(5) 0.049(4) -0.012(4) 0.006(4)
C2A 0.098(4) 0.070(4) 0.089(4) 0.036(3) -0.005(3) 0.011(3)
C3A 0.088(4) 0.062(3) 0.075(3) 0.033(3) -0.025(3) -0.004(3)
C4A 0.088(4) 0.057(3) 0.086(4) 0.037(3) -0.005(3) 0.000(3)
C5A 0.119(5) 0.076(4) 0.080(4) 0.025(3) -0.026(4) -0.016(4)
N1B 0.154(5) 0.109(4) 0.104(4) 0.006(4) -0.023(4) -0.002(4)
C1B 0.090(4) 0.065(3) 0.093(4) -0.002(3) 0.042(3) -0.002(3)
C2B 0.055(4) 0.114(4) 0.176(7) -0.006(5) -0.002(4) 0.027(4)
C3B 0.092(5) 0.118(5) 0.136(6) -0.027(5) -0.045(4) 0.018(4)
C4B 0.114(5) 0.091(4) 0.084(4) 0.003(4) 0.003(4) 0.004(4)
C5B 0.123(5) 0.106(4) 0.092(5) 0.018(4) -0.011(4) 0.030(4)
N1C 0.281(7) 0.118(5) 0.311(6) 0.112(5) -0.204(5) -0.053(5)
C1C 0.110(6) 0.112(7) 0.449(10) 0.022(9) -0.088(6) 0.031(5)
C2C 0.098(5) 0.126(7) 0.226(7) -0.043(6) 0.026(5) -0.016(5)
C3C 0.093(4) 0.109(5) 0.096(4) 0.006(4) -0.009(4) -0.016(4)
C4C 0.142(5) 0.056(4) 0.109(5) 0.016(4) 0.012(4) 0.018(4)
C5C 0.256(7) 0.110(6) 0.132(5) 0.059(5) -0.069(5) -0.082(6)
N1D 0.256(6) 0.189(5) 0.064(3) 0.051(4) 0.045(4) 0.137(5)
C1D 0.117(5) 0.234(7) 0.131(6) 0.103(6) 0.048(5) 0.068(5)
C2D 0.130(5) 0.115(5) 0.163(7) 0.066(5) 0.029(5) 0.017(4)
C3D 0.111(4) 0.139(5) 0.094(5) 0.044(4) 0.027(4) 0.044(4)
C4D 0.148(6) 0.156(6) 0.079(5) 0.016(5) 0.003(5) -0.041(5)
C5D 0.302(8) 0.093(5) 0.070(5) 0.015(4) 0.036(7) 0.007(5)
N1E 0.263(6) 0.159(6) 0.092(4) 0.061(4) -0.006(5) -0.016(6)
C1E 0.318(8) 0.086(5) 0.083(5) 0.026(4) 0.087(6) 0.044(6)
C2E 0.185(6) 0.139(7) 0.171(7) 0.047(5) 0.107(5) 0.037(5)
C3E 0.147(5) 0.110(6) 0.185(8) -0.004(5) 0.072(5) -0.039(5)
C4E 0.177(6) 0.072(5) 0.179(7) 0.010(4) 0.096(5) 0.002(5)
C5E 0.184(7) 0.134(6) 0.147(7) 0.097(4) 0.048(5) 0.028(5)
N1F 0.229(7) 0.122(4) 0.153(6) -0.021(4) 0.011(5) 0.085(5)
C1F 0.181(8) 0.209(7) 0.126(7) 0.037(7) -0.017(6) -0.004(6)
C2F 0.217(8) 0.191(7) 0.132(7) 0.081(6) -0.027(6) -0.076(6)
C3F 0.149(7) 0.157(6) 0.088(5) 0.036(5) 0.023(4) 0.000(5)
C4F 0.137(7) 0.170(7) 0.157(8) 0.042(6) 0.014(5) -0.013(5)
C5F 0.222(9) 0.115(6) 0.214(11) 0.015(6) -0.001(7) 0.014(6)
N1G 0.350(13) 0.294(8) 0.162(6) -0.037(7) 0.023(9) -0.019(10)
C1G 0.247(11) 0.363(9) 0.116(6) -0.010(7) -0.039(7) 0.073(12)
C2G 0.126(7) 0.341(9) 0.178(8) 0.003(6) 0.040(7) 0.076(8)
C3G 0.106(6) 0.343(8) 0.122(6) -0.011(6) 0.043(6) -0.070(8)
C4G 0.127(6) 0.286(8) 0.165(6) 0.022(7) 0.048(6) -0.135(7)
C5G 0.221(11) 0.285(9) 0.201(9) 0.005(7) 0.060(10) -0.082(9)
O1W 0.170(6) 0.199(6) 0.249(8) 0.019(6) -0.015(6) 0.033(5)

loop_
_atom_type_symbol
_atom_type_description
_atom_type_scat_dispersion_real
_atom_type_scat_dispersion_imag
_atom_type_scat_source
C C 0.0033 0.0016 'International Tables Vol C Tables 4.2.6.8 and 6.1.1.4'
H H 0.0000 0.0000 'International Tables Vol C Tables 4.2.6.8 and 6.1.1.4'
Cl Cl 0.1484 0.1585 'International Tables Vol C Tables 4.2.6.8 and 6.1.1.4'
Co Co 0.3494 0.9721 'International Tables Vol C Tables 4.2.6.8 and 6.1.1.4'
N N 0.0061 0.0033 'International Tables Vol C Tables 4.2.6.8 and 6.1.1.4'
O O 0.0106 0.0060 'International Tables Vol C Tables 4.2.6.8 and 6.1.1.4'

loop_
_geom_angle_atom_site_label_1
_geom_angle_atom_site_label_2
_geom_angle_atom_site_label_3
_geom_angle
O2 Co1 N2 94.05(12)
O2 Co1 N1 178.58(12)
N2 Co1 N1 84.98(13)
O2 Co1 O1 86.74(10)
N2 Co1 O1 177.06(12)
N1 Co1 O1 94.29(12)
O2 Co1 N4 88.52(11)
N2 Co1 N4 92.56(13)
N1 Co1 N4 90.49(12)
O1 Co1 N4 90.29(11)
O2 Co1 N3 90.37(11)
N2 Co1 N3 87.42(13)
N1 Co1 N3 90.61(12)
O1 Co1 N3 89.74(12)
N4 Co1 N3 178.89(12)
O4 Co2 N5 176.39(12)
O4 Co2 O3 86.70(10)
N5 Co2 O3 93.28(11)
O4 Co2 N6 94.71(12)
N5 Co2 N6 85.38(13)
O3 Co2 N6 178.17(12)
O4 Co2 N7 90.46(12)
N5 Co2 N7 93.15(13)
O3 Co2 N7 88.92(11)
N6 Co2 N7 89.90(13)
O4 Co2 N8 87.83(12)
N5 Co2 N8 88.56(13)
O3 Co2 N8 89.50(11)
N6 Co2 N8 91.72(13)
N7 Co2 N8 177.73(13)
C1 O1 Co1 127.9(2)
C24 O2 Co1 124.3(2)
C43 O3 Co2 123.5(2)
C66 O4 Co2 127.4(2)
C7 N1 C8 120.3(3)
C7 N1 Co1 124.7(3)
C8 N1 Co1 114.8(2)
C14 N2 C13 122.5(3)
C14 N2 Co1 125.8(3)
C13 N2 Co1 111.4(2)
C33 N3 C37 117.1(3)
C33 N3 Co1 121.5(2)
C37 N3 Co1 120.5(3)
C42 N4 C38 116.6(3)
C42 N4 Co1 125.4(2)
C38 N4 Co1 117.9(3)
C53 N5 C54 122.6(3)
C53 N5 Co2 126.3(3)
C54 N5 Co2 111.1(2)
C60 N6 C59 121.1(3)
C60 N6 Co2 124.6(3)
C59 N6 Co2 113.6(2)
C79 N7 C75 117.5(3)
C79 N7 Co2 124.2(3)
C75 N7 Co2 118.2(3)
C84 N8 C80 117.8(3)
C84 N8 Co2 120.6(2)
C80 N8 Co2 121.3(3)
O1 C1 C2 120.1(3)
O1 C1 C6 122.3(3)
C2 C1 C6 117.6(3)
C3 C2 C1 118.0(3)
C3 C2 C29 120.5(3)
C1 C2 C29 121.5(3)
C2 C3 C4 125.6(4)
C5 C4 C3 116.0(4)
C5 C4 C25 123.3(4)
C3 C4 C25 120.4(4)
C4 C5 C6 122.0(4)
C5 C6 C7 116.2(3)
C5 C6 C1 120.8(4)
C7 C6 C1 123.0(3)
N1 C7 C6 127.0(3)
N1 C8 C9 116.7(3)
N1 C8 C13 107.2(3)
C9 C8 C13 108.8(3)
C8 C9 C10 108.8(3)
C9 C10 C11 112.3(3)
C10 C11 C12 111.3(3)
C13 C12 C11 107.5(3)
N2 C13 C12 117.5(3)
N2 C13 C8 106.6(3)
C12 C13 C8 111.1(3)
N2 C14 C15 124.3(4)
C16 C15 C24 120.4(3)
C16 C15 C14 116.5(3)
C24 C15 C14 123.0(3)
C17 C16 C15 122.0(4)
C16 C17 C22 118.3(3)
C16 C17 C18 122.1(4)
C22 C17 C18 119.6(3)
C19 C18 C17 121.0(4)
C18 C19 C20 119.3(4)
C21 C20 C19 121.6(4)
C20 C21 C22 120.3(4)
C23 C22 C21 121.7(3)
C23 C22 C17 120.2(3)
C21 C22 C17 118.1(3)
C24 C23 C22 121.0(3)
C24 C23 C44 118.1(3)
C22 C23 C44 120.9(3)
O2 C24 C23 118.8(3)
O2 C24 C15 123.1(3)
C23 C24 C15 118.0(3)
C26 C25 C28 110.5(4)
C26 C25 C4 112.1(4)
C28 C25 C4 111.6(3)
C26 C25 C27 108.7(4)
C28 C25 C27 106.7(4)
C4 C25 C27 107.0(3)
C30 C29 C31 109.2(3)
C30 C29 C32 107.9(3)
C31 C29 C32 106.9(3)
C30 C29 C2 109.1(3)
C31 C29 C2 111.9(3)
C32 C29 C2 111.7(3)
N3 C33 C34 123.4(4)
C33 C34 C35 118.5(4)
C36 C35 C34 119.0(4)
C35 C36 C37 119.4(4)
N3 C37 C36 122.2(4)
N4 C38 C39 122.5(4)
C38 C39 C40 119.9(4)
C39 C40 C41 118.8(4)
C42 C41 C40 118.0(4)
N4 C42 C41 124.0(4)
O3 C43 C44 119.0(3)
O3 C43 C52 122.4(3)
C44 C43 C52 118.6(3)
C43 C44 C45 120.6(3)
C43 C44 C23 119.4(3)
C45 C44 C23 120.0(3)
C46 C45 C50 117.6(3)
C46 C45 C44 122.2(3)
C50 C45 C44 120.3(3)
C47 C46 C45 120.7(4)
C46 C47 C48 121.4(4)
C49 C48 C47 119.8(4)
C48 C49 C50 120.9(4)
C51 C50 C49 122.1(4)
C51 C50 C45 118.3(3)
C49 C50 C45 119.6(3)
C52 C51 C50 122.4(4)
C51 C52 C53 117.8(3)
C51 C52 C43 119.8(3)
C53 C52 C43 122.3(3)
N5 C53 C52 123.5(4)
N5 C54 C55 118.7(3)
N5 C54 C59 106.6(3)
C55 C54 C59 110.9(3)
C54 C55 C56 108.6(3)
C57 C56 C55 112.4(4)
C58 C57 C56 112.5(4)
C59 C58 C57 109.4(4)
N6 C59 C58 116.8(3)
N6 C59 C54 106.7(3)
C58 C59 C54 109.8(3)
N6 C60 C61 125.4(4)
C62 C61 C66 119.4(4)
C62 C61 C60 116.3(4)
C66 C61 C60 124.1(3)
C63 C62 C61 122.4(4)
C62 C63 C64 116.4(4)
C62 C63 C71' 128.7(6)
C64 C63 C71' 114.8(6)
C62 C63 C71 121.2(4)
C64 C63 C71 122.3(4)
C71' C63 C71 7.5(7)
C65 C64 C63 124.7(4)
C64 C65 C66 117.3(4)
C64 C65 C67 121.5(4)
C66 C65 C67 121.2(3)
O4 C66 C65 118.4(3)
O4 C66 C61 121.8(4)
C65 C66 C61 119.8(3)
C70 C67 C69 108.1(4)
C70 C67 C68 107.9(4)
C69 C67 C68 108.6(3)
C70 C67 C65 111.2(3)
C69 C67 C65 109.8(4)
C68 C67 C65 111.1(3)
C73 C71 C74 106.8(6)
C73 C71 C63 110.3(5)
C74 C71 C63 113.6(5)
C73 C71 C72 111.5(6)
C74 C71 C72 106.6(6)
C63 C71 C72 108.0(5)
C72' C71' C73' 112.9(15)
C72' C71' C63 118.4(12)
C73' C71' C63 103.3(11)
C72' C71' C74' 107.7(13)
C73' C71' C74' 108.2(14)
C63 C71' C74' 105.7(12)
N7 C75 C76 122.3(4)
C77 C76 C75 119.3(4)
C76 C77 C78 118.6(4)
C79 C78 C77 119.1(4)
N7 C79 C78 123.1(4)
N8 C80 C81 122.1(4)
C82 C81 C80 119.6(4)
C81 C82 C83 118.4(4)
C84 C83 C82 119.1(4)
N8 C84 C83 122.8(3)
C5A N1A C1A 116.7(5)
N1A C1A C2A 122.1(6)
C3A C2A C1A 119.1(6)
C4A C3A C2A 118.9(5)
C3A C4A C5A 120.4(6)
N1A C5A C4A 122.8(6)
C5B N1B C1B 117.4(6)
C2B C1B N1B 120.4(5)
C1B C2B C3B 118.4(6)
C4B C3B C2B 121.4(6)
C3B C4B C5B 119.6(6)
C4B C5B N1B 122.5(6)
C1C N1C C5C 113.7(7)
C2C C1C N1C 123.8(8)
C3C C2C C1C 116.1(9)
C4C C3C C2C 123.0(8)
C3C C4C C5C 121.8(8)
C4C C5C N1C 120.7(8)
C1D N1D C5D 114.4(7)
C2D C1D N1D 120.6(7)
C3D C2D C1D 121.7(7)
C4D C3D C2D 119.7(8)
C3D C4D C5D 121.5(8)
C4D C5D N1D 121.9(8)
C1E N1E C5E 116.3(7)
N1E C1E C2E 121.2(7)
C3E C2E C1E 120.0(8)
C4E C3E C2E 119.5(8)
C3E C4E C5E 121.1(8)
C4E C5E N1E 121.8(8)
C1F N1F C5F 115.9(8)
C2F C1F N1F 122.6(8)
C1F C2F C3F 119.5(9)
C4F C3F C2F 119.7(8)
C3F C4F C5F 122.6(9)
C4F C5F N1F 119.3(9)
C5G N1G C1G 119.4(8)
C2G C1G N1G 120.0(10)
C1G C2G C3G 114.5(10)
C4G C3G C2G 125.6(10)
C5G C4G C3G 118.5(9)
C4G C5G N1G 121.3(8)

loop_
_geom_bond_atom_site_label_1
_geom_bond_atom_site_label_2
_geom_bond_distance
Co1 O2 1.875(2)
Co1 N2 1.885(3)
Co1 N1 1.896(3)
Co1 O1 1.896(2)
Co1 N4 1.958(3)
Co1 N3 1.972(3)
Co2 O4 1.868(2)
Co2 N5 1.878(3)
Co2 O3 1.883(2)
Co2 N6 1.899(3)
Co2 N7 1.951(3)
Co2 N8 1.960(3)
O1 C1 1.308(4)
O2 C24 1.310(4)
O3 C43 1.308(4)
O4 C66 1.326(4)
N1 C7 1.292(5)
N1 C8 1.471(5)
N2 C14 1.283(5)
N2 C13 1.487(5)
N3 C33 1.342(5)
N3 C37 1.339(5)
N4 C42 1.338(5)
N4 C38 1.346(5)
N5 C53 1.278(4)
N5 C54 1.466(5)
N6 C60 1.280(5)
N6 C59 1.489(5)
N7 C79 1.340(5)
N7 C75 1.340(5)
N8 C84 1.334(5)
N8 C80 1.346(5)
C1 C2 1.420(5)
C1 C6 1.427(5)
C2 C3 1.382(5)
C2 C29 1.532(5)
C3 C4 1.399(5)
C4 C5 1.368(6)
C4 C25 1.524(6)
C5 C6 1.408(5)
C6 C7 1.421(5)
C8 C9 1.514(5)
C8 C13 1.518(5)
C9 C10 1.523(6)
C10 C11 1.541(6)
C11 C12 1.544(6)
C12 C13 1.510(6)
C14 C15 1.428(5)
C15 C16 1.395(5)
C15 C24 1.418(5)
C16 C17 1.388(5)
C17 C22 1.420(5)
C17 C18 1.421(5)
C18 C19 1.352(5)
C19 C20 1.411(6)
C20 C21 1.368(5)
C21 C22 1.413(5)
C22 C23 1.411(5)
C23 C24 1.406(5)
C23 C44 1.489(5)
C25 C26 1.497(6)
C25 C28 1.514(6)
C25 C27 1.561(6)
C29 C30 1.520(5)
C29 C31 1.522(5)
C29 C32 1.530(5)
C33 C34 1.363(5)
C34 C35 1.369(6)
C35 C36 1.368(6)
C36 C37 1.372(5)
C38 C39 1.362(5)
C39 C40 1.366(6)
C40 C41 1.378(6)
C41 C42 1.372(5)
C43 C44 1.391(5)
C43 C52 1.443(5)
C44 C45 1.424(5)
C45 C46 1.417(5)
C45 C50 1.419(5)
C46 C47 1.363(5)
C47 C48 1.388(6)
C48 C49 1.355(6)
C49 C50 1.411(5)
C50 C51 1.392(5)
C51 C52 1.385(5)
C52 C53 1.441(5)
C54 C55 1.516(6)
C54 C59 1.524(5)
C55 C56 1.527(6)
C56 C57 1.519(6)
C57 C58 1.517(6)
C58 C59 1.512(5)
C60 C61 1.427(6)
C61 C62 1.411(5)
C61 C66 1.412(5)
C62 C63 1.366(6)
C63 C64 1.412(6)
C63 C71' 1.555(17)
C63 C71 1.521(7)
C64 C65 1.385(5)
C65 C66 1.415(5)
C65 C67 1.540(6)
C67 C70 1.518(6)
C67 C69 1.525(6)
C67 C68 1.533(6)
C71 C73 1.504(8)
C71 C74 1.539(8)
C71 C72 1.536(8)
C71' C72' 1.514(15)
C71' C73' 1.521(15)
C71' C74' 1.537(15)
C75 C76 1.376(6)
C76 C77 1.374(6)
C77 C78 1.372(6)
C78 C79 1.367(6)
C80 C81 1.370(6)
C81 C82 1.370(6)
C82 C83 1.380(5)
C83 C84 1.366(5)
N1A C5A 1.324(7)
N1A C1A 1.347(7)
C1A C2A 1.359(7)
C2A C3A 1.347(7)
C3A C4A 1.336(7)
C4A C5A 1.336(7)
N1B C5B 1.336(7)
N1B C1B 1.354(7)
C1B C2B 1.349(7)
C2B C3B 1.349(8)
C3B C4B 1.297(8)
C4B C5B 1.317(7)
N1C C1C 1.348(11)
N1C C5C 1.374(10)
C1C C2C 1.332(10)
C2C C3C 1.287(8)
C3C C4C 1.283(8)
C4C C5C 1.272(8)
N1D C1D 1.343(8)
N1D C5D 1.371(9)
C1D C2D 1.329(8)
C2D C3D 1.299(8)
C3D C4D 1.256(8)
C4D C5D 1.310(9)
N1E C1E 1.305(9)
N1E C5E 1.373(9)
C1E C2E 1.343(9)
C2E C3E 1.322(9)
C3E C4E 1.295(9)
C4E C5E 1.289(9)
N1F C1F 1.350(9)
N1F C5F 1.349(9)
C1F C2F 1.309(10)
C2F C3F 1.311(9)
C3F C4F 1.283(9)
C4F C5F 1.332(10)
N1G C5G 1.324(10)
N1G C1G 1.369(11)
C1G C2G 1.339(10)
C2G C3G 1.356(11)
C3G C4G 1.286(11)
C4G C5G 1.292(9)

loop_
_platon_squeeze_void_nr
_platon_squeeze_void_average_x
_platon_squeeze_void_average_y
_platon_squeeze_void_average_z
_platon_squeeze_void_volume
_platon_squeeze_void_count_electrons
_platon_squeeze_void_content
1 0.000 0.000 0.000 150 56 ' '
2 0.000 0.000 0.500 211 53 ' '
3 0.302 0.590 0.162 11 0 ' '
4 0.697 0.410 0.838 11 1 ' '
